data_7035019
loop_
_publ_author_name
'Nemec, Ivan'
'Herchel, Radovan'
'Svoboda, Ingrid'
'Bo\<ca, Roman'
'Tr\'avn\'i\<cek, Zden\<ek'

_publ_section_title
;
 Large and negative magnetic anisotropy in pentacoordinate mononuclear
 Ni(ii) Schiff base complexes.
;
_journal_issue 20
_journal_name_full 'Dalton transactions (Cambridge, England : 2003)'
_journal_page_first 9551
_journal_page_last 9560
_journal_paper_doi 10.1039/c5dt00600g
_journal_volume 44
_journal_year 2015
_chemical_formula_sum 'C31 H45 N3 Ni O2'
_chemical_formula_weight 550.41
_chemical_name_systematic
;
 ?
;
_space_group_crystal_system monoclinic
_space_group_IT_number 14
_space_group_name_Hall '-P 2ybc'
_space_group_name_H-M_alt 'P 1 21/c 1'
_symmetry_space_group_name_Hall '-P 2ybc'
_symmetry_space_group_name_H-M 'P 1 21/c 1'
_atom_sites_solution_hydrogens geom
_atom_sites_solution_primary direct
_atom_sites_solution_secondary difmap
_audit_creation_method SHELXL-97
_audit_update_record
;
2015-04-08 deposited with the CCDC.
2015-04-09 downloaded from the CCDC.
;
_cell_angle_alpha 90.00
_cell_angle_beta 99.475(7)
_cell_angle_gamma 90.00
_cell_formula_units_Z 4
_cell_length_a 13.6320(10)
_cell_length_b 17.9180(10)
_cell_length_c 12.6470(10)
_cell_measurement_reflns_used 20454
_cell_measurement_temperature 303(2)
_cell_measurement_theta_max 29.322
_cell_measurement_theta_min 4.105
_cell_volume 3047.0(4)
_computing_cell_refinement 'CrysAlis RED, Oxford Diffraction Ltd.'
_computing_data_collection 'CrysAlis CCD, Oxford Diffraction Ltd.'
_computing_data_reduction 'CrysAlis RED, Oxford Diffraction Ltd.'
_computing_molecular_graphics 'MERCURY (Macrae et al., 2006)'
_computing_publication_material ' enCIFer (Allen et al., 2004)'
_computing_structure_refinement 'SHELXL97 (Sheldrick, 2008)'
_computing_structure_solution 'SHELXS97 (Sheldrick, 2008)'
_diffrn_ambient_temperature 303(2)
_diffrn_measured_fraction_theta_full 0.995
_diffrn_measured_fraction_theta_max 0.995
_diffrn_measurement_device_type 'Xcalibur, Sapphire2, large Be window'
_diffrn_radiation_monochromator graphite
_diffrn_radiation_source 'fine-focus sealed tube'
_diffrn_radiation_type MoK\a
_diffrn_radiation_wavelength 0.71073
_diffrn_reflns_av_R_equivalents 0.0525
_diffrn_reflns_av_unetI/netI 0.0744
_diffrn_reflns_limit_h_max 16
_diffrn_reflns_limit_h_min -16
_diffrn_reflns_limit_k_max 21
_diffrn_reflns_limit_k_min -21
_diffrn_reflns_limit_l_max 7
_diffrn_reflns_limit_l_min -15
_diffrn_reflns_number 19184
_diffrn_reflns_theta_full 24.99
_diffrn_reflns_theta_max 24.99
_diffrn_reflns_theta_min 4.17
_exptl_absorpt_coefficient_mu 0.667
_exptl_absorpt_correction_T_max 0.9611
_exptl_absorpt_correction_T_min 0.7316
_exptl_absorpt_correction_type multi-scan
_exptl_absorpt_process_details
;
 CrysAlis RED, Oxford Diffraction Ltd.,
Version 1.171.33.52 (release 06-11-2009 CrysAlis171 .NET)
(compiled Nov  6 2009,16:24:50)
Empirical absorption correction using spherical harmonics,
 implemented in SCALE3 ABSPACK scaling algorithm.
;
_exptl_crystal_colour green
_exptl_crystal_density_diffrn 1.200
_exptl_crystal_density_method 'not measured'
_exptl_crystal_description block
_exptl_crystal_F_000 1184
_exptl_crystal_size_max 0.50
_exptl_crystal_size_mid 0.20
_exptl_crystal_size_min 0.06
_refine_diff_density_max 0.285
_refine_diff_density_min -0.381
_refine_diff_density_rms 0.047
_refine_ls_extinction_method none
_refine_ls_goodness_of_fit_ref 0.968
_refine_ls_hydrogen_treatment constr
_refine_ls_matrix_type full
_refine_ls_number_parameters 338
_refine_ls_number_reflns 5330
_refine_ls_number_restraints 20
_refine_ls_restrained_S_all 0.990
_refine_ls_R_factor_all 0.0946
_refine_ls_R_factor_gt 0.0453
_refine_ls_shift/su_max 0.000
_refine_ls_shift/su_mean 0.000
_refine_ls_structure_factor_coef Fsqd
_refine_ls_weighting_details 'calc w=1/[\s^2^(Fo^2^)+(0.0534P)^2^+0.0000P] where P=(Fo^2^+2Fc^2^)/3'
_refine_ls_weighting_scheme calc
_refine_ls_wR_factor_gt 0.0988
_refine_ls_wR_factor_ref 0.1132
_reflns_number_gt 3315
_reflns_number_total 5330
_reflns_threshold_expression >2sigma(I)
_cod_data_source_file c5dt00600g2.cif
_cod_data_source_block 1
_cod_depositor_comments 'Adding full bibliography for 7035019--7035022.cif.'
_cod_database_code 7035019

loop_
_symmetry_equiv_pos_as_xyz
'x, y, z'
'-x, y+1/2, -z+1/2'
'-x, -y, -z'
'x, -y-1/2, z-1/2'

loop_
_atom_site_label
_atom_site_type_symbol
_atom_site_fract_x
_atom_site_fract_y
_atom_site_fract_z
_atom_site_U_iso_or_equiv
_atom_site_adp_type
_atom_site_occupancy
_atom_site_symmetry_multiplicity
_atom_site_calc_flag
_atom_site_refinement_flags
_atom_site_disorder_assembly
_atom_site_disorder_group
C1 C 1.0456(2) 0.13297(16) 0.7825(2) 0.0401(8) Uani 1 1 d . B .
C2 C 1.1383(2) 0.16352(16) 0.7619(2) 0.0408(8) Uani 1 1 d . . .
C3 C 1.1846(2) 0.12846(19) 0.6870(3) 0.0529(9) Uani 1 1 d . . .
H3 H 1.2437 0.1491 0.6729 0.063 Uiso 1 1 calc R . .
C4 C 1.1497(2) 0.06416(19) 0.6304(3) 0.0522(9) Uani 1 1 d . . .
C5 C 1.0646(2) 0.03385(17) 0.6537(3) 0.0505(9) Uani 1 1 d . . .
H5 H 1.0407 -0.0101 0.6197 0.061 Uiso 1 1 calc R . .
C6 C 1.0117(2) 0.06673(16) 0.7276(2) 0.0406(8) Uani 1 1 d . . .
C7 C 0.9248(2) 0.02716(17) 0.7499(3) 0.0468(8) Uani 1 1 d . . .
H7 H 0.9160 -0.0214 0.7239 0.056 Uiso 1 1 calc R . .
C8 C 0.7825(2) 0.00205(18) 0.8292(3) 0.0609(10) Uani 1 1 d D . .
H8A H 0.7810 -0.0432 0.7870 0.073 Uiso 1 1 calc R A 1
H8B H 0.7179 0.0259 0.8126 0.073 Uiso 1 1 calc R A 1
C9A C 0.8038(7) -0.0170(4) 0.9460(5) 0.0752(15) Uani 0.763(3) 1 d PD B 1
H9A1 H 0.7410 -0.0247 0.9709 0.090 Uiso 0.763(3) 1 calc PR B 1
H9A2 H 0.8398 -0.0639 0.9541 0.090 Uiso 0.763(3) 1 calc PR B 1
C10A C 0.8623(4) 0.0396(3) 1.0169(4) 0.0774(11) Uani 0.763(3) 1 d PD B 1
H10A H 0.9312 0.0345 1.0077 0.093 Uiso 0.763(3) 1 calc PR B 1
H10B H 0.8589 0.0257 1.0903 0.093 Uiso 0.763(3) 1 calc PR B 1
C11A C 0.8987(4) 0.1617(3) 1.0880(4) 0.0774(11) Uani 0.763(3) 1 d PD B 1
H11A H 0.9673 0.1499 1.0833 0.093 Uiso 0.763(3) 1 calc PR B 1
H11B H 0.8859 0.1433 1.1566 0.093 Uiso 0.763(3) 1 calc PR B 1
C12A C 0.8880(7) 0.2448(3) 1.0876(5) 0.0752(15) Uani 0.763(3) 1 d PD B 1
H12A H 0.9309 0.2641 1.1505 0.090 Uiso 0.763(3) 1 calc PR B 1
H12B H 0.8201 0.2564 1.0957 0.090 Uiso 0.763(3) 1 calc PR B 1
C13 C 0.9113(3) 0.2876(2) 0.9899(3) 0.0709(11) Uani 1 1 d D . .
H13A H 0.9060 0.3409 1.0012 0.085 Uiso 1 1 calc R B 1
H13B H 0.9785 0.2766 0.9788 0.085 Uiso 1 1 calc R B 1
C14 C 0.7697(3) 0.30971(19) 0.8584(3) 0.0550(9) Uani 1 1 d . . .
H14 H 0.7749 0.3579 0.8860 0.066 Uiso 1 1 calc R B .
C15 C 0.6843(2) 0.29494(18) 0.7792(3) 0.0483(8) Uani 1 1 d . B .
C16 C 0.6608(2) 0.22229(18) 0.7372(2) 0.0442(8) Uani 1 1 d . . .
C17 C 0.5744(2) 0.21389(19) 0.6564(3) 0.0507(9) Uani 1 1 d . B .
C18 C 0.5188(3) 0.2767(2) 0.6261(3) 0.0703(11) Uani 1 1 d . . .
H18 H 0.4633 0.2712 0.5730 0.084 Uiso 1 1 calc R B .
C19 C 0.5390(3) 0.3474(2) 0.6684(3) 0.0778(12) Uani 1 1 d . B .
C20 C 0.6210(3) 0.35517(19) 0.7448(3) 0.0673(11) Uani 1 1 d . . .
H20 H 0.6357 0.4019 0.7752 0.081 Uiso 1 1 calc R B .
C21 C 1.2064(3) 0.0316(2) 0.5476(3) 0.0768(12) Uani 1 1 d . . .
H21A H 1.2641 0.0616 0.5438 0.092 Uiso 1 1 calc R . .
H21B H 1.1643 0.0310 0.4788 0.092 Uiso 1 1 calc R . .
H21C H 1.2267 -0.0185 0.5677 0.092 Uiso 1 1 calc R . .
C22 C 1.1834(2) 0.23322(17) 0.8224(3) 0.0504(9) Uani 1 1 d . . .
C23 C 1.2020(3) 0.2185(2) 0.9429(3) 0.0670(10) Uani 1 1 d . . .
H23A H 1.1409 0.2041 0.9655 0.080 Uiso 1 1 calc R . .
H23B H 1.2270 0.2630 0.9802 0.080 Uiso 1 1 calc R . .
H23C H 1.2499 0.1791 0.9589 0.080 Uiso 1 1 calc R . .
C24 C 1.2827(3) 0.2561(2) 0.7898(3) 0.0822(12) Uani 1 1 d . . .
H24A H 1.2730 0.2657 0.7142 0.099 Uiso 1 1 calc R . .
H24B H 1.3301 0.2165 0.8069 0.099 Uiso 1 1 calc R . .
H24C H 1.3071 0.3004 0.8281 0.099 Uiso 1 1 calc R . .
C25 C 1.1127(3) 0.30025(18) 0.7968(3) 0.0725(11) Uani 1 1 d . . .
H25A H 1.1013 0.3092 0.7210 0.087 Uiso 1 1 calc R . .
H25B H 1.1422 0.3437 0.8335 0.087 Uiso 1 1 calc R . .
H25C H 1.0506 0.2896 0.8201 0.087 Uiso 1 1 calc R . .
C26 C 0.4704(4) 0.4129(3) 0.6298(4) 0.143(2) Uani 1 1 d . . .
H26A H 0.4171 0.3959 0.5760 0.172 Uiso 1 1 calc R B .
H26B H 0.5076 0.4508 0.6000 0.172 Uiso 1 1 calc R . .
H26C H 0.4435 0.4332 0.6892 0.172 Uiso 1 1 calc R . .
C27 C 0.5445(2) 0.13720(19) 0.6084(3) 0.0528(9) Uani 1 1 d . . .
C28 C 0.6299(2) 0.1018(2) 0.5622(3) 0.0682(11) Uani 1 1 d . B .
H28A H 0.6486 0.1339 0.5080 0.082 Uiso 1 1 calc R . .
H28B H 0.6092 0.0543 0.5312 0.082 Uiso 1 1 calc R . .
H28C H 0.6858 0.0950 0.6184 0.082 Uiso 1 1 calc R . .
C29 C 0.4561(3) 0.1422(2) 0.5151(3) 0.0865(13) Uani 1 1 d . B .
H29A H 0.4001 0.1643 0.5404 0.104 Uiso 1 1 calc R . .
H29B H 0.4387 0.0931 0.4882 0.104 Uiso 1 1 calc R . .
H29C H 0.4744 0.1724 0.4588 0.104 Uiso 1 1 calc R . .
C30 C 0.5127(2) 0.0877(2) 0.6949(3) 0.0769(12) Uani 1 1 d . B .
H30A H 0.4589 0.1111 0.7227 0.092 Uiso 1 1 calc R . .
H30B H 0.5679 0.0808 0.7519 0.092 Uiso 1 1 calc R . .
H30C H 0.4913 0.0402 0.6647 0.092 Uiso 1 1 calc R . .
C31A C 0.7277(3) 0.1266(3) 1.0201(4) 0.0787(16) Uani 0.763(3) 1 d PD B 1
H31A H 0.6871 0.0993 0.9638 0.118 Uiso 0.763(3) 1 calc PR B 1
H31B H 0.7073 0.1779 1.0174 0.118 Uiso 0.763(3) 1 calc PR B 1
H31C H 0.7204 0.1056 1.0882 0.118 Uiso 0.763(3) 1 calc PR B 1
N1 N 0.85925(18) 0.05237(13) 0.8017(2) 0.0460(7) Uani 1 1 d . B .
N2 N 0.8363(2) 0.12157(18) 1.0053(2) 0.0664(9) Uani 1 1 d D . .
N3 N 0.84014(19) 0.26455(15) 0.8960(2) 0.0525(7) Uani 1 1 d . B .
O1 O 0.99630(14) 0.16613(11) 0.84912(18) 0.0501(6) Uani 1 1 d . . .
O2 O 0.71507(14) 0.16415(11) 0.76961(17) 0.0484(6) Uani 1 1 d . B .
Ni1 Ni 0.85057(3) 0.15793(2) 0.85183(3) 0.04431(17) Uani 1 1 d . B .
C9B C 0.786(3) -0.0014(14) 0.9512(12) 0.0752(15) Uani 0.237(3) 1 d PD B 2
H9B1 H 0.7388 -0.0392 0.9645 0.090 Uiso 0.237(3) 1 calc PR B 2
H9B2 H 0.8516 -0.0201 0.9816 0.090 Uiso 0.237(3) 1 calc PR B 2
C31B C 0.9482(9) 0.1052(11) 1.0615(12) 0.0787(16) Uani 0.237(3) 1 d PD B 2
H31D H 0.9893 0.1473 1.0518 0.118 Uiso 0.237(3) 1 calc PR B 2
H31E H 0.9726 0.0618 1.0297 0.118 Uiso 0.237(3) 1 calc PR B 2
H31F H 0.9498 0.0967 1.1367 0.118 Uiso 0.237(3) 1 calc PR B 2
C11B C 0.8215(13) 0.1931(8) 1.0708(13) 0.0774(11) Uani 0.237(3) 1 d PD B 2
H11C H 0.7536 0.2083 1.0442 0.093 Uiso 0.237(3) 1 calc PR B 2
H11D H 0.8212 0.1750 1.1430 0.093 Uiso 0.237(3) 1 calc PR B 2
C10B C 0.7681(12) 0.0643(9) 1.0145(13) 0.0774(11) Uani 0.237(3) 1 d PD B 2
H10C H 0.7012 0.0824 0.9901 0.093 Uiso 0.237(3) 1 calc PR B 2
H10D H 0.7731 0.0501 1.0892 0.093 Uiso 0.237(3) 1 calc PR B 2
C12B C 0.878(3) 0.2650(12) 1.0865(16) 0.0752(15) Uani 0.237(3) 1 d PD B 2
H12C H 0.8357 0.3036 1.1086 0.090 Uiso 0.237(3) 1 calc PR B 2
H12D H 0.9350 0.2590 1.1429 0.090 Uiso 0.237(3) 1 calc PR B 2

loop_
_atom_site_aniso_label
_atom_site_aniso_U_11
_atom_site_aniso_U_22
_atom_site_aniso_U_33
_atom_site_aniso_U_23
_atom_site_aniso_U_13
_atom_site_aniso_U_12
C1 0.0367(18) 0.0359(18) 0.045(2) 0.0018(16) -0.0011(16) 0.0058(14)
C2 0.0367(17) 0.0364(18) 0.048(2) 0.0032(16) 0.0018(15) -0.0023(15)
C3 0.0422(19) 0.053(2) 0.064(2) 0.0079(19) 0.0081(18) -0.0026(17)
C4 0.048(2) 0.054(2) 0.057(2) -0.0030(18) 0.0160(18) 0.0062(18)
C5 0.053(2) 0.0377(19) 0.059(2) -0.0092(17) 0.0048(18) 0.0026(16)
C6 0.0372(18) 0.0338(17) 0.050(2) -0.0009(16) 0.0040(16) 0.0009(14)
C7 0.0442(19) 0.0323(18) 0.061(2) -0.0041(17) -0.0018(17) 0.0001(16)
C8 0.0363(19) 0.049(2) 0.098(3) -0.007(2) 0.010(2) -0.0067(16)
C9A 0.067(3) 0.079(4) 0.076(2) -0.004(2) 0.0009(17) 0.012(3)
C10A 0.071(2) 0.096(3) 0.061(2) 0.016(2) -0.001(2) 0.007(2)
C11A 0.071(2) 0.096(3) 0.061(2) 0.016(2) -0.001(2) 0.007(2)
C12A 0.067(3) 0.079(4) 0.076(2) -0.004(2) 0.0009(17) 0.012(3)
C13 0.054(2) 0.057(2) 0.095(3) -0.032(2) -0.008(2) 0.0034(18)
C14 0.061(2) 0.046(2) 0.060(2) -0.0159(18) 0.015(2) 0.0051(18)
C15 0.047(2) 0.048(2) 0.050(2) -0.0072(18) 0.0094(17) 0.0122(17)
C16 0.0387(18) 0.050(2) 0.045(2) 0.0026(17) 0.0107(16) 0.0116(16)
C17 0.0418(19) 0.061(2) 0.050(2) 0.0053(18) 0.0074(17) 0.0136(17)
C18 0.059(2) 0.074(3) 0.071(3) -0.005(2) -0.008(2) 0.026(2)
C19 0.076(3) 0.067(3) 0.083(3) -0.007(2) -0.009(2) 0.039(2)
C20 0.081(3) 0.050(2) 0.070(3) -0.011(2) 0.010(2) 0.022(2)
C21 0.077(3) 0.071(3) 0.089(3) -0.007(2) 0.033(2) 0.002(2)
C22 0.0415(19) 0.047(2) 0.059(2) 0.0001(18) -0.0027(17) -0.0073(16)
C23 0.063(2) 0.062(2) 0.069(3) -0.005(2) -0.009(2) -0.0085(19)
C24 0.068(3) 0.081(3) 0.093(3) -0.008(2) 0.001(2) -0.036(2)
C25 0.078(3) 0.042(2) 0.087(3) -0.003(2) -0.018(2) -0.0115(19)
C26 0.148(5) 0.087(4) 0.169(5) -0.016(4) -0.049(4) 0.068(3)
C27 0.0397(19) 0.058(2) 0.058(2) -0.0038(19) -0.0013(17) 0.0021(16)
C28 0.060(2) 0.070(3) 0.073(3) -0.019(2) 0.007(2) 0.001(2)
C29 0.065(3) 0.084(3) 0.099(3) -0.013(2) -0.020(2) 0.004(2)
C30 0.054(2) 0.082(3) 0.094(3) 0.006(2) 0.010(2) -0.011(2)
C31A 0.059(3) 0.107(4) 0.071(3) 0.008(3) 0.013(3) 0.008(3)
N1 0.0360(15) 0.0349(15) 0.0664(19) -0.0008(14) 0.0060(14) 0.0006(12)
N2 0.061(2) 0.080(2) 0.055(2) 0.0001(17) 0.0023(16) 0.0277(17)
N3 0.0453(16) 0.0519(18) 0.0576(18) -0.0176(15) 0.0002(14) 0.0057(14)
O1 0.0379(12) 0.0457(13) 0.0657(15) -0.0182(12) 0.0057(11) -0.0027(10)
O2 0.0408(12) 0.0401(13) 0.0597(14) -0.0028(11) -0.0052(10) 0.0062(10)
Ni1 0.0376(2) 0.0415(3) 0.0520(3) -0.0051(2) 0.00177(19) 0.00435(19)
C9B 0.067(3) 0.079(4) 0.076(2) -0.004(2) 0.0009(17) 0.012(3)
C31B 0.059(3) 0.107(4) 0.071(3) 0.008(3) 0.013(3) 0.008(3)
C11B 0.071(2) 0.096(3) 0.061(2) 0.016(2) -0.001(2) 0.007(2)
C10B 0.071(2) 0.096(3) 0.061(2) 0.016(2) -0.001(2) 0.007(2)
C12B 0.067(3) 0.079(4) 0.076(2) -0.004(2) 0.0009(17) 0.012(3)

loop_
_atom_type_symbol
_atom_type_description
_atom_type_scat_dispersion_real
_atom_type_scat_dispersion_imag
_atom_type_scat_source
C C 0.0033 0.0016 'International Tables Vol C Tables 4.2.6.8 and 6.1.1.4'
H H 0.0000 0.0000 'International Tables Vol C Tables 4.2.6.8 and 6.1.1.4'
N N 0.0061 0.0033 'International Tables Vol C Tables 4.2.6.8 and 6.1.1.4'
O O 0.0106 0.0060 'International Tables Vol C Tables 4.2.6.8 and 6.1.1.4'
Ni Ni 0.3393 1.1124 'International Tables Vol C Tables 4.2.6.8 and 6.1.1.4'

loop_
_geom_angle_atom_site_label_1
_geom_angle_atom_site_label_2
_geom_angle_atom_site_label_3
_geom_angle
O1 C1 C6 122.5(3)
O1 C1 C2 120.3(3)
C6 C1 C2 117.1(3)
C3 C2 C1 117.9(3)
C3 C2 C22 121.5(3)
C1 C2 C22 120.6(3)
C2 C3 C4 125.0(3)
C2 C3 H3 117.5
C4 C3 H3 117.5
C5 C4 C3 116.7(3)
C5 C4 C21 123.2(3)
C3 C4 C21 120.1(3)
C4 C5 C6 122.0(3)
C4 C5 H5 119.0
C6 C5 H5 119.0
C5 C6 C1 121.2(3)
C5 C6 C7 116.9(3)
C1 C6 C7 121.8(3)
N1 C7 C6 126.3(3)
N1 C7 H7 116.8
C6 C7 H7 116.8
N1 C8 C9A 110.2(4)
N1 C8 C9B 110.9(13)
C9A C8 C9B 14.3(12)
N1 C8 H8A 109.6
C9A C8 H8A 109.6
C9B C8 H8A 120.9
N1 C8 H8B 109.6
C9A C8 H8B 109.6
C9B C8 H8B 96.6
H8A C8 H8B 108.1
C10A C9A C8 115.8(6)
C10A C9A H9A1 108.3
C8 C9A H9A1 108.3
C10A C9A H9A2 108.3
C8 C9A H9A2 108.3
H9A1 C9A H9A2 107.4
C9A C10A N2 120.5(4)
C9A C10A H10A 107.2
N2 C10A H10A 107.2
C9A C10A H10B 107.2
N2 C10A H10B 107.2
H10A C10A H10B 106.8
N2 C11A C12A 116.9(5)
N2 C11A H11A 108.1
C12A C11A H11A 108.1
N2 C11A H11B 108.1
C12A C11A H11B 108.1
H11A C11A H11B 107.3
C11A C12A C13 117.9(5)
C11A C12A H12A 107.8
C13 C12A H12A 107.8
C11A C12A H12B 107.8
C13 C12A H12B 107.8
H12A C12A H12B 107.2
C12B C13 N3 110.7(12)
C12B C13 C12A 14.5(13)
N3 C13 C12A 108.4(4)
C12B C13 H13A 96.3
N3 C13 H13A 110.0
C12A C13 H13A 110.0
C12B C13 H13B 120.4
N3 C13 H13B 110.0
C12A C13 H13B 110.0
H13A C13 H13B 108.4
N3 C14 C15 128.0(3)
N3 C14 H14 116.0
C15 C14 H14 116.0
C20 C15 C16 119.8(3)
C20 C15 C14 117.6(3)
C16 C15 C14 122.6(3)
O2 C16 C15 122.1(3)
O2 C16 C17 119.8(3)
C15 C16 C17 118.1(3)
C18 C17 C16 117.6(3)
C18 C17 C27 121.7(3)
C16 C17 C27 120.7(3)
C17 C18 C19 125.1(3)
C17 C18 H18 117.5
C19 C18 H18 117.5
C20 C19 C18 117.2(3)
C20 C19 C26 122.4(4)
C18 C19 C26 120.4(4)
C19 C20 C15 122.2(3)
C19 C20 H20 118.9
C15 C20 H20 118.9
C4 C21 H21A 109.5
C4 C21 H21B 109.5
H21A C21 H21B 109.5
C4 C21 H21C 109.5
H21A C21 H21C 109.5
H21B C21 H21C 109.5
C23 C22 C24 107.8(3)
C23 C22 C2 110.1(3)
C24 C22 C2 112.4(3)
C23 C22 C25 109.9(3)
C24 C22 C25 106.5(3)
C2 C22 C25 110.1(2)
C22 C23 H23A 109.5
C22 C23 H23B 109.5
H23A C23 H23B 109.5
C22 C23 H23C 109.5
H23A C23 H23C 109.5
H23B C23 H23C 109.5
C22 C24 H24A 109.5
C22 C24 H24B 109.5
H24A C24 H24B 109.5
C22 C24 H24C 109.5
H24A C24 H24C 109.5
H24B C24 H24C 109.5
C22 C25 H25A 109.5
C22 C25 H25B 109.5
H25A C25 H25B 109.5
C22 C25 H25C 109.5
H25A C25 H25C 109.5
H25B C25 H25C 109.5
C19 C26 H26A 109.5
C19 C26 H26B 109.5
H26A C26 H26B 109.5
C19 C26 H26C 109.5
H26A C26 H26C 109.5
H26B C26 H26C 109.5
C28 C27 C30 111.0(3)
C28 C27 C17 110.8(3)
C30 C27 C17 109.0(3)
C28 C27 C29 106.4(3)
C30 C27 C29 107.7(3)
C17 C27 C29 112.0(3)
C27 C28 H28A 109.5
C27 C28 H28B 109.5
H28A C28 H28B 109.5
C27 C28 H28C 109.5
H28A C28 H28C 109.5
H28B C28 H28C 109.5
C27 C29 H29A 109.5
C27 C29 H29B 109.5
H29A C29 H29B 109.5
C27 C29 H29C 109.5
H29A C29 H29C 109.5
H29B C29 H29C 109.5
C27 C30 H30A 109.5
C27 C30 H30B 109.5
H30A C30 H30B 109.5
C27 C30 H30C 109.5
H30A C30 H30C 109.5
H30B C30 H30C 109.5
N2 C31A H31A 109.5
N2 C31A H31B 109.5
H31A C31A H31B 109.5
N2 C31A H31C 109.5
H31A C31A H31C 109.5
H31B C31A H31C 109.5
C7 N1 C8 119.5(3)
C7 N1 Ni1 125.4(2)
C8 N1 Ni1 115.1(2)
C10B N2 C11A 129.1(7)
C10B N2 C10A 55.1(8)
C11A N2 C10A 108.4(3)
C10B N2 C31A 50.4(7)
C11A N2 C31A 110.7(4)
C10A N2 C31A 105.2(3)
C10B N2 C11B 114.4(10)
C11A N2 C11B 46.4(6)
C10A N2 C11B 142.8(7)
C31A N2 C11B 71.0(7)
C10B N2 C31B 115.2(10)
C11A N2 C31B 50.1(7)
C10A N2 C31B 65.7(7)
C31A N2 C31B 146.1(6)
C11B N2 C31B 96.4(10)
C10B N2 Ni1 118.0(7)
C11A N2 Ni1 112.8(3)
C10A N2 Ni1 109.7(3)
C31A N2 Ni1 109.7(2)
C11B N2 Ni1 106.1(6)
C31B N2 Ni1 104.0(6)
C14 N3 C13 118.6(3)
C14 N3 Ni1 125.5(2)
C13 N3 Ni1 115.3(2)
C1 O1 Ni1 126.68(18)
C16 O2 Ni1 130.2(2)
O2 Ni1 O1 146.74(9)
O2 Ni1 N3 89.42(9)
O1 Ni1 N3 92.93(9)
O2 Ni1 N1 89.16(9)
O1 Ni1 N1 87.32(9)
N3 Ni1 N1 177.78(11)
O2 Ni1 N2 106.62(10)
O1 Ni1 N2 106.51(10)
N3 Ni1 N2 90.94(12)
N1 Ni1 N2 91.10(12)
C10B C9B C8 122.3(17)
C10B C9B H9B1 106.7
C8 C9B H9B1 106.7
C10B C9B H9B2 106.7
C8 C9B H9B2 106.7
H9B1 C9B H9B2 106.6
N2 C31B H31D 109.5
N2 C31B H31E 109.5
H31D C31B H31E 109.5
N2 C31B H31F 109.5
H31D C31B H31F 109.5
H31E C31B H31F 109.5
C12B C11B N2 132.1(15)
C12B C11B H11C 104.2
N2 C11B H11C 104.2
C12B C11B H11D 104.2
N2 C11B H11D 104.2
H11C C11B H11D 105.5
N2 C10B C9B 111.7(18)
N2 C10B H10C 109.3
C9B C10B H10C 109.3
N2 C10B H10D 109.3
C9B C10B H10D 109.3
H10C C10B H10D 108.0
C13 C12B C11B 111.0(15)
C13 C12B H12C 109.4
C11B C12B H12C 109.4
C13 C12B H12D 109.4
C11B C12B H12D 109.4
H12C C12B H12D 108.0

loop_
_geom_bond_atom_site_label_1
_geom_bond_atom_site_label_2
_geom_bond_distance
C1 O1 1.305(3)
C1 C6 1.414(4)
C1 C2 1.439(4)
C2 C3 1.373(4)
C2 C22 1.539(4)
C3 C4 1.398(4)
C3 H3 0.9300
C4 C5 1.356(4)
C4 C21 1.517(4)
C5 C6 1.401(4)
C5 H5 0.9300
C6 C7 1.447(4)
C7 N1 1.275(3)
C7 H7 0.9300
C8 N1 1.466(4)
C8 C9A 1.497(6)
C8 C9B 1.537(15)
C8 H8A 0.9700
C8 H8B 0.9700
C9A C10A 1.494(9)
C9A H9A1 0.9700
C9A H9A2 0.9700
C10A N2 1.512(5)
C10A H10A 0.9700
C10A H10B 0.9700
C11A N2 1.429(5)
C11A C12A 1.497(7)
C11A H11A 0.9700
C11A H11B 0.9700
C12A C13 1.531(7)
C12A H12A 0.9700
C12A H12B 0.9700
C13 C12B 1.430(15)
C13 N3 1.463(4)
C13 H13A 0.9700
C13 H13B 0.9700
C14 N3 1.286(4)
C14 C15 1.429(4)
C14 H14 0.9300
C15 C20 1.405(4)
C15 C16 1.423(4)
C16 O2 1.304(3)
C16 C17 1.434(4)
C17 C18 1.375(4)
C17 C27 1.530(4)
C18 C19 1.385(5)
C18 H18 0.9300
C19 C20 1.359(5)
C19 C26 1.530(5)
C20 H20 0.9300
C21 H21A 0.9600
C21 H21B 0.9600
C21 H21C 0.9600
C22 C23 1.526(4)
C22 C24 1.534(4)
C22 C25 1.541(4)
C23 H23A 0.9600
C23 H23B 0.9600
C23 H23C 0.9600
C24 H24A 0.9600
C24 H24B 0.9600
C24 H24C 0.9600
C25 H25A 0.9600
C25 H25B 0.9600
C25 H25C 0.9600
C26 H26A 0.9600
C26 H26B 0.9600
C26 H26C 0.9600
C27 C28 1.524(4)
C27 C30 1.526(4)
C27 C29 1.544(4)
C28 H28A 0.9600
C28 H28B 0.9600
C28 H28C 0.9600
C29 H29A 0.9600
C29 H29B 0.9600
C29 H29C 0.9600
C30 H30A 0.9600
C30 H30B 0.9600
C30 H30C 0.9600
C31A N2 1.524(5)
C31A H31A 0.9600
C31A H31B 0.9600
C31A H31C 0.9600
N1 Ni1 2.005(2)
N2 C10B 1.402(11)
N2 C11B 1.558(12)
N2 C31B 1.600(12)
N2 Ni1 2.087(3)
N3 Ni1 2.002(3)
O1 Ni1 1.998(2)
O2 Ni1 1.9680(19)
C9B C10B 1.466(15)
C9B H9B1 0.9700
C9B H9B2 0.9700
C31B H31D 0.9600
C31B H31E 0.9600
C31B H31F 0.9600
C11B C12B 1.497(16)
C11B H11C 0.9700
C11B H11D 0.9700
C10B H10C 0.9700
C10B H10D 0.9700
C12B H12C 0.9700
C12B H12D 0.9700

loop_
_geom_torsion_atom_site_label_1
_geom_torsion_atom_site_label_2
_geom_torsion_atom_site_label_3
_geom_torsion_atom_site_label_4
_geom_torsion
O1 C1 C2 C3 -176.8(3)
C6 C1 C2 C3 3.0(4)
O1 C1 C2 C22 3.3(4)
C6 C1 C2 C22 -176.9(3)
C1 C2 C3 C4 -1.4(5)
C22 C2 C3 C4 178.6(3)
C2 C3 C4 C5 -1.5(5)
C2 C3 C4 C21 178.6(3)
C3 C4 C5 C6 2.6(5)
C21 C4 C5 C6 -177.5(3)
C4 C5 C6 C1 -0.8(5)
C4 C5 C6 C7 -176.9(3)
O1 C1 C6 C5 177.8(3)
C2 C1 C6 C5 -2.0(4)
O1 C1 C6 C7 -6.4(4)
C2 C1 C6 C7 173.8(3)
C5 C6 C7 N1 -169.1(3)
C1 C6 C7 N1 14.9(5)
N1 C8 C9A C10A 26.6(7)
C9B C8 C9A C10A -69(6)
C8 C9A C10A N2 45.6(8)
N2 C11A C12A C13 -61.7(9)
C11A C12A C13 C12B 165(7)
C11A C12A C13 N3 63.5(8)
N3 C14 C15 C20 -175.2(3)
N3 C14 C15 C16 6.3(5)
C20 C15 C16 O2 -177.3(3)
C14 C15 C16 O2 1.1(5)
C20 C15 C16 C17 2.9(5)
C14 C15 C16 C17 -178.7(3)
O2 C16 C17 C18 179.0(3)
C15 C16 C17 C18 -1.2(4)
O2 C16 C17 C27 0.6(4)
C15 C16 C17 C27 -179.6(3)
C16 C17 C18 C19 -0.8(6)
C27 C17 C18 C19 177.6(4)
C17 C18 C19 C20 0.9(6)
C17 C18 C19 C26 -178.8(4)
C18 C19 C20 C15 0.9(6)
C26 C19 C20 C15 -179.4(4)
C16 C15 C20 C19 -2.8(6)
C14 C15 C20 C19 178.7(4)
C3 C2 C22 C23 -120.8(3)
C1 C2 C22 C23 59.1(4)
C3 C2 C22 C24 -0.6(4)
C1 C2 C22 C24 179.3(3)
C3 C2 C22 C25 117.9(3)
C1 C2 C22 C25 -62.2(4)
C18 C17 C27 C28 126.1(3)
C16 C17 C27 C28 -55.6(4)
C18 C17 C27 C30 -111.5(4)
C16 C17 C27 C30 66.8(4)
C18 C17 C27 C29 7.5(5)
C16 C17 C27 C29 -174.2(3)
C6 C7 N1 C8 -172.2(3)
C6 C7 N1 Ni1 7.4(4)
C9A C8 N1 C7 105.5(4)
C9B C8 N1 C7 120.8(11)
C9A C8 N1 Ni1 -74.2(4)
C9B C8 N1 Ni1 -58.9(11)
C12A C11A N2 C10B -123.1(11)
C12A C11A N2 C10A 177.2(5)
C12A C11A N2 C31A -67.9(6)
C12A C11A N2 C11B -35.3(9)
C12A C11A N2 C31B 144.9(10)
C12A C11A N2 Ni1 55.5(6)
C9A C10A N2 C10B 50.2(9)
C9A C10A N2 C11A 175.6(5)
C9A C10A N2 C31A 57.1(6)
C9A C10A N2 C11B 135.4(11)
C9A C10A N2 C31B -157.7(8)
C9A C10A N2 Ni1 -60.8(5)
C15 C14 N3 C13 -169.5(3)
C15 C14 N3 Ni1 0.6(5)
C12B C13 N3 C14 90.2(13)
C12A C13 N3 C14 105.4(4)
C12B C13 N3 Ni1 -80.8(13)
C12A C13 N3 Ni1 -65.7(4)
C6 C1 O1 Ni1 -23.4(4)
C2 C1 O1 Ni1 156.4(2)
C15 C16 O2 Ni1 -15.2(4)
C17 C16 O2 Ni1 164.5(2)
C16 O2 Ni1 O1 -77.6(3)
C16 O2 Ni1 N3 16.9(3)
C16 O2 Ni1 N1 -161.4(3)
C16 O2 Ni1 N2 107.7(3)
C1 O1 Ni1 O2 -51.1(3)
C1 O1 Ni1 N3 -144.5(2)
C1 O1 Ni1 N1 33.3(2)
C1 O1 Ni1 N2 123.6(2)
C14 N3 Ni1 O2 -9.1(3)
C13 N3 Ni1 O2 161.3(2)
C14 N3 Ni1 O1 137.7(3)
C13 N3 Ni1 O1 -51.9(2)
C14 N3 Ni1 N1 41(3)
C13 N3 Ni1 N1 -148(3)
C14 N3 Ni1 N2 -115.7(3)
C13 N3 Ni1 N2 54.7(3)
C7 N1 Ni1 O2 122.2(3)
C8 N1 Ni1 O2 -58.2(2)
C7 N1 Ni1 O1 -24.7(3)
C8 N1 Ni1 O1 154.9(2)
C7 N1 Ni1 N3 72(3)
C8 N1 Ni1 N3 -108(3)
C7 N1 Ni1 N2 -131.2(3)
C8 N1 Ni1 N2 48.4(2)
C10B N2 Ni1 O2 42.2(9)
C11A N2 Ni1 O2 -136.6(3)
C10A N2 Ni1 O2 102.4(3)
C31A N2 Ni1 O2 -12.6(3)
C11B N2 Ni1 O2 -87.7(7)
C31B N2 Ni1 O2 171.2(7)
C10B N2 Ni1 O1 -134.7(9)
C11A N2 Ni1 O1 46.5(3)
C10A N2 Ni1 O1 -74.6(3)
C31A N2 Ni1 O1 170.4(3)
C11B N2 Ni1 O1 95.3(7)
C31B N2 Ni1 O1 -5.7(8)
C10B N2 Ni1 N3 131.9(9)
C11A N2 Ni1 N3 -46.9(3)
C10A N2 Ni1 N3 -167.9(3)
C31A N2 Ni1 N3 77.1(3)
C11B N2 Ni1 N3 2.0(7)
C31B N2 Ni1 N3 -99.1(8)
C10B N2 Ni1 N1 -47.2(9)
C11A N2 Ni1 N1 134.0(3)
C10A N2 Ni1 N1 13.0(3)
C31A N2 Ni1 N1 -102.1(3)
C11B N2 Ni1 N1 -177.1(7)
C31B N2 Ni1 N1 81.8(8)
N1 C8 C9B C10B 63(3)
C9A C8 C9B C10B 152(9)
C10B N2 C11B C12B 178(2)
C11A N2 C11B C12B 56(2)
C10A N2 C11B C12B 114(2)
C31A N2 C11B C12B -156(2)
C31B N2 C11B C12B 56(2)
Ni1 N2 C11B C12B -50(2)
C11A N2 C10B C9B -127.2(14)
C10A N2 C10B C9B -41.2(13)
C31A N2 C10B C9B 147.3(19)
C11B N2 C10B C9B -179.8(15)
C31B N2 C10B C9B -69.4(17)
Ni1 N2 C10B C9B 54.2(17)
C8 C9B C10B N2 -60(3)
N3 C13 C12B C11B 33(3)
C12A C13 C12B C11B -51(5)
N2 C11B C12B C13 38(3)
